data_4105818
loop_
_publ_author_name
'Yunho Lee'
'Jonas C. Peters'

_publ_section_title
;
 Silylation of Iron-Bound Carbon Monoxide Affords a Terminal Fe Carbyne
;
_journal_name_full 'Journal of the American Chemical Society'
_journal_page_first 4438
_journal_page_last 4446
_journal_paper_doi 10.1021/ja109678y
_journal_volume 133
_journal_year 2011
_chemical_formula_sum 'C43 H60 Fe O P3 Si'
_chemical_formula_weight 769.76
_chemical_name_systematic
; 
 ? 
;
_space_group_IT_number 14
_symmetry_cell_setting monoclinic
_symmetry_space_group_name_Hall '-P 2ybc'
_symmetry_space_group_name_H-M 'P 1 21/c 1'
_atom_sites_solution_hydrogens geom
_atom_sites_solution_primary direct
_atom_sites_solution_secondary difmap
_audit_creation_method SHELXL-97
_cell_angle_alpha 90.00
_cell_angle_beta 91.7890(10)
_cell_angle_gamma 90.00
_cell_formula_units_Z 4
_cell_length_a 12.7826(3)
_cell_length_b 15.4624(3)
_cell_length_c 20.4600(4)
_cell_measurement_reflns_used 619
_cell_measurement_temperature 100(2)
_cell_measurement_theta_max 66.15
_cell_measurement_theta_min 3.46
_cell_volume 4041.94(15)
_computing_cell_refinement 'Bruker SAINT'
_computing_data_collection 'Bruker APEX2'
_computing_data_reduction 'Bruker SAINT'
_computing_molecular_graphics 'Bruker SHELXTL'
_computing_publication_material 'Bruker SHELXTL'
_computing_structure_refinement 'SHELXL-97 (Sheldrick, 1997)'
_computing_structure_solution 'SHELXS-97 (Sheldrick, 1990)'
_diffrn_ambient_temperature 100(2)
_diffrn_measured_fraction_theta_full 0.982
_diffrn_measured_fraction_theta_max 0.982
_diffrn_measurement_device_type 'Bruker APEX-II CCD'
_diffrn_measurement_method '\f and \w scans'
_diffrn_radiation_monochromator graphite
_diffrn_radiation_source 'fine-focus sealed tube'
_diffrn_radiation_type CuK\a
_diffrn_radiation_wavelength 1.54178
_diffrn_reflns_av_R_equivalents 0.0293
_diffrn_reflns_av_sigmaI/netI 0.0133
_diffrn_reflns_limit_h_max 14
_diffrn_reflns_limit_h_min -12
_diffrn_reflns_limit_k_max 18
_diffrn_reflns_limit_k_min -18
_diffrn_reflns_limit_l_max 24
_diffrn_reflns_limit_l_min -24
_diffrn_reflns_number 77603
_diffrn_reflns_theta_full 69.02
_diffrn_reflns_theta_max 69.02
_diffrn_reflns_theta_min 3.46
_exptl_absorpt_coefficient_mu 4.633
_exptl_absorpt_correction_T_max 0.4407
_exptl_absorpt_correction_T_min 0.2446
_exptl_absorpt_correction_type multi-scan
_exptl_crystal_colour orange
_exptl_crystal_density_diffrn 1.265
_exptl_crystal_description block
_exptl_crystal_F_000 1644
_exptl_crystal_size_max 0.40
_exptl_crystal_size_mid 0.30
_exptl_crystal_size_min 0.20
_refine_diff_density_max 0.349
_refine_diff_density_min -0.432
_refine_diff_density_rms 0.047
_refine_ls_extinction_method none
_refine_ls_goodness_of_fit_ref 1.044
_refine_ls_hydrogen_treatment constr
_refine_ls_matrix_type full
_refine_ls_number_parameters 454
_refine_ls_number_reflns 7384
_refine_ls_number_restraints 0
_refine_ls_restrained_S_all 1.044
_refine_ls_R_factor_all 0.0288
_refine_ls_R_factor_gt 0.0273
_refine_ls_shift/su_max 0.029
_refine_ls_shift/su_mean 0.003
_refine_ls_structure_factor_coef Fsqd
_refine_ls_weighting_details 'calc w=1/[\s^2^(Fo^2^)+(0.0374P)^2^+2.3590P] where P=(Fo^2^+2Fc^2^)/3'
_refine_ls_weighting_scheme calc
_refine_ls_wR_factor_gt 0.0706
_refine_ls_wR_factor_ref 0.0716
_reflns_number_gt 7031
_reflns_number_total 7384
_reflns_threshold_expression >2sigma(I)
_cod_data_source_file ja109678y_si_002_1.cif
_cod_data_source_block d8_09034_0m
_cod_database_code 4105818

loop_
_symmetry_equiv_pos_as_xyz
'x, y, z'
'-x, y+1/2, -z+1/2'
'-x, -y, -z'
'x, -y-1/2, z-1/2'

loop_
_atom_site_label
_atom_site_type_symbol
_atom_site_fract_x
_atom_site_fract_y
_atom_site_fract_z
_atom_site_U_iso_or_equiv
_atom_site_adp_type
_atom_site_occupancy
_atom_site_symmetry_multiplicity
_atom_site_calc_flag
_atom_site_refinement_flags
Fe1 Fe 0.315990(17) 0.247837(13) 0.087384(11) 0.01123(7) Uani 1 1 d .
P2 P 0.31408(3) 0.10198(2) 0.101943(17) 0.01357(8) Uani 1 1 d .
P3 P 0.46392(3) 0.32692(2) 0.111051(17) 0.01330(8) Uani 1 1 d .
P1 P 0.16385(3) 0.32018(2) 0.098872(17) 0.01295(8) Uani 1 1 d .
Si1 Si 0.31151(3) 0.24523(2) 0.199377(18) 0.01122(9) Uani 1 1 d .
O1 O 0.31359(10) 0.25067(7) -0.05621(5) 0.0246(3) Uani 1 1 d .
C1 C 0.22286(11) 0.33403(9) 0.22919(7) 0.0135(3) Uani 1 1 d .
C2 C 0.44831(12) 0.26311(9) 0.23570(7) 0.0137(3) Uani 1 1 d .
C3 C 0.10068(12) 0.47875(10) 0.25827(8) 0.0195(3) Uani 1 1 d .
H3 H 0.0595 0.5279 0.2682 0.023 Uiso 1 1 calc R
C4 C 0.09659(11) 0.44426(9) 0.19534(7) 0.0171(3) Uani 1 1 d .
H4 H 0.0521 0.4696 0.1626 0.021 Uiso 1 1 calc R
C5 C 0.26134(11) 0.13667(9) 0.22852(7) 0.0132(3) Uani 1 1 d .
C6 C 0.15780(11) 0.37247(9) 0.18027(7) 0.0141(3) Uani 1 1 d .
C7 C 0.13268(12) 0.40978(10) 0.03972(7) 0.0166(3) Uani 1 1 d .
H7 H 0.0744 0.4447 0.0578 0.020 Uiso 1 1 calc R
C8 C -0.06403(12) 0.32129(10) 0.09664(8) 0.0210(3) Uani 1 1 d .
H8A H -0.1274 0.2856 0.0937 0.032 Uiso 1 1 calc R
H8B H -0.0631 0.3607 0.0592 0.032 Uiso 1 1 calc R
H8C H -0.0636 0.3549 0.1372 0.032 Uiso 1 1 calc R
C9 C 0.25760(11) 0.07131(9) 0.18049(7) 0.0138(3) Uani 1 1 d .
C10 C 0.16479(12) 0.44150(10) 0.30657(7) 0.0195(3) Uani 1 1 d .
H10 H 0.1675 0.4653 0.3494 0.023 Uiso 1 1 calc R
C11 C 0.85757(13) 0.16694(11) 0.37515(8) 0.0245(3) Uani 1 1 d .
H11 H 0.8257 0.1120 0.3685 0.029 Uiso 1 1 calc R
C12 C 0.62753(12) 0.29967(9) 0.20914(8) 0.0184(3) Uani 1 1 d .
H12 H 0.6762 0.3212 0.1790 0.022 Uiso 1 1 calc R
C13 C 0.57504(12) 0.48831(10) 0.12929(8) 0.0217(3) Uani 1 1 d .
H13A H 0.5687 0.5513 0.1324 0.033 Uiso 1 1 calc R
H13B H 0.6174 0.4734 0.0918 0.033 Uiso 1 1 calc R
H13C H 0.6088 0.4658 0.1695 0.033 Uiso 1 1 calc R
C14 C 0.43416(13) -0.05631(10) 0.11045(8) 0.0234(3) Uani 1 1 d .
H14A H 0.5044 -0.0818 0.1106 0.035 Uiso 1 1 calc R
H14B H 0.3934 -0.0771 0.0722 0.035 Uiso 1 1 calc R
H14C H 0.3991 -0.0732 0.1504 0.035 Uiso 1 1 calc R
C15 C 0.02587(12) 0.19778(10) 0.15264(8) 0.0207(3) Uani 1 1 d .
H15A H 0.0245 0.2291 0.1943 0.031 Uiso 1 1 calc R
H15B H 0.0868 0.1593 0.1528 0.031 Uiso 1 1 calc R
H15C H -0.0383 0.1635 0.1469 0.031 Uiso 1 1 calc R
C16 C 0.21422(12) -0.00946(9) 0.19423(7) 0.0174(3) Uani 1 1 d .
H16 H 0.2123 -0.0534 0.1618 0.021 Uiso 1 1 calc R
C17 C 0.09532(12) 0.37502(10) -0.02741(7) 0.0206(3) Uani 1 1 d .
H17A H 0.0696 0.4231 -0.0547 0.031 Uiso 1 1 calc R
H17B H 0.0388 0.3332 -0.0217 0.031 Uiso 1 1 calc R
H17C H 0.1538 0.3467 -0.0487 0.031 Uiso 1 1 calc R
C18 C 0.48470(12) 0.23910(9) 0.29839(7) 0.0161(3) Uani 1 1 d .
H18 H 0.4363 0.2195 0.3295 0.019 Uiso 1 1 calc R
C19 C 0.22142(11) 0.11846(10) 0.29019(7) 0.0159(3) Uani 1 1 d .
H19 H 0.2242 0.1615 0.3234 0.019 Uiso 1 1 calc R
C20 C 0.54654(13) 0.36120(10) -0.01104(7) 0.0215(3) Uani 1 1 d .
H20A H 0.6064 0.3580 -0.0397 0.032 Uiso 1 1 calc R
H20B H 0.5315 0.4219 -0.0013 0.032 Uiso 1 1 calc R
H20C H 0.4852 0.3348 -0.0329 0.032 Uiso 1 1 calc R
C21 C 0.17787(12) 0.03801(10) 0.30319(7) 0.0186(3) Uani 1 1 d .
H21 H 0.1508 0.0266 0.3450 0.022 Uiso 1 1 calc R
C22 C 0.46565(11) 0.44809(9) 0.12019(7) 0.0161(3) Uani 1 1 d .
H22 H 0.4336 0.4729 0.0791 0.019 Uiso 1 1 calc R
C23 C 0.39853(12) 0.47779(9) 0.17669(7) 0.0187(3) Uani 1 1 d .
H23A H 0.4283 0.4553 0.2180 0.028 Uiso 1 1 calc R
H23B H 0.3270 0.4559 0.1700 0.028 Uiso 1 1 calc R
H23C H 0.3973 0.5411 0.1782 0.028 Uiso 1 1 calc R
C24 C 0.13078(13) 0.06225(11) 0.02653(8) 0.0274(4) Uani 1 1 d .
H24A H 0.1312 0.1210 0.0086 0.041 Uiso 1 1 calc R
H24B H 0.0924 0.0618 0.0672 0.041 Uiso 1 1 calc R
H24C H 0.0966 0.0230 -0.0052 0.041 Uiso 1 1 calc R
C25 C 0.17390(12) -0.02549(10) 0.25537(8) 0.0185(3) Uani 1 1 d .
H25 H 0.1435 -0.0801 0.2644 0.022 Uiso 1 1 calc R
C26 C 0.52129(11) 0.29465(9) 0.19113(7) 0.0143(3) Uani 1 1 d .
C27 C 0.94891(15) 0.32793(11) 0.39379(9) 0.0295(4) Uani 1 1 d .
H27 H 0.9799 0.3833 0.4001 0.035 Uiso 1 1 calc R
C28 C 0.24302(12) 0.03249(10) 0.04038(7) 0.0187(3) Uani 1 1 d .
H28 H 0.2400 -0.0274 0.0588 0.022 Uiso 1 1 calc R
C29 C 0.30200(14) 0.02765(11) -0.02380(7) 0.0240(3) Uani 1 1 d .
H29A H 0.2680 -0.0148 -0.0530 0.036 Uiso 1 1 calc R
H29B H 0.3746 0.0101 -0.0144 0.036 Uiso 1 1 calc R
H29C H 0.3010 0.0845 -0.0449 0.036 Uiso 1 1 calc R
C30 C 0.59402(13) 0.21729(10) 0.03898(8) 0.0248(3) Uani 1 1 d .
H30A H 0.5302 0.1899 0.0210 0.037 Uiso 1 1 calc R
H30B H 0.6159 0.1882 0.0797 0.037 Uiso 1 1 calc R
H30C H 0.6498 0.2126 0.0074 0.037 Uiso 1 1 calc R
C31 C 0.44287(12) 0.04252(9) 0.10752(7) 0.0160(3) Uani 1 1 d .
H31 H 0.4818 0.0571 0.0673 0.019 Uiso 1 1 calc R
C32 C 0.03309(12) 0.26268(9) 0.09630(7) 0.0155(3) Uani 1 1 d .
H32 H 0.0290 0.2287 0.0547 0.019 Uiso 1 1 calc R
C33 C 0.22585(12) 0.47036(10) 0.03069(8) 0.0201(3) Uani 1 1 d .
H33A H 0.2835 0.4381 0.0117 0.030 Uiso 1 1 calc R
H33B H 0.2488 0.4939 0.0732 0.030 Uiso 1 1 calc R
H33C H 0.2049 0.5178 0.0014 0.030 Uiso 1 1 calc R
C34 C 0.93063(13) 0.19668(11) 0.33180(8) 0.0248(3) Uani 1 1 d .
H34 H 0.9494 0.1618 0.2958 0.030 Uiso 1 1 calc R
C35 C 0.57247(12) 0.31262(9) 0.05284(7) 0.0171(3) Uani 1 1 d .
H35 H 0.6374 0.3385 0.0731 0.020 Uiso 1 1 calc R
C36 C 0.59034(13) 0.24345(9) 0.31575(8) 0.0194(3) Uani 1 1 d .
H36 H 0.6138 0.2261 0.3583 0.023 Uiso 1 1 calc R
C37 C 0.97623(14) 0.27725(12) 0.34095(9) 0.0274(4) Uani 1 1 d .
H37 H 1.0261 0.2978 0.3111 0.033 Uiso 1 1 calc R
C38 C 0.66209(12) 0.27316(10) 0.27113(8) 0.0201(3) Uani 1 1 d .
H38 H 0.7345 0.2753 0.2830 0.024 Uiso 1 1 calc R
C39 C 0.22504(12) 0.36931(10) 0.29226(7) 0.0168(3) Uani 1 1 d .
H39 H 0.2681 0.3437 0.3256 0.020 Uiso 1 1 calc R
C40 C 0.87651(14) 0.29786(12) 0.43740(9) 0.0289(4) Uani 1 1 d .
H40 H 0.8581 0.3325 0.4736 0.035 Uiso 1 1 calc R
C100 C 0.31471(12) 0.24976(9) 0.00092(8) 0.0153(3) Uani 1 1 d .
C41 C 0.51041(12) 0.07245(10) 0.16634(7) 0.0196(3) Uani 1 1 d .
H41A H 0.4753 0.0580 0.2068 0.029 Uiso 1 1 calc R
H41B H 0.5207 0.1352 0.1640 0.029 Uiso 1 1 calc R
H41C H 0.5785 0.0433 0.1659 0.029 Uiso 1 1 calc R
C42 C 0.83089(13) 0.21712(12) 0.42815(8) 0.0263(4) Uani 1 1 d .
H42 H 0.7815 0.1964 0.4581 0.032 Uiso 1 1 calc R

loop_
_atom_site_aniso_label
_atom_site_aniso_U_11
_atom_site_aniso_U_22
_atom_site_aniso_U_33
_atom_site_aniso_U_23
_atom_site_aniso_U_13
_atom_site_aniso_U_12
Fe1 0.01347(13) 0.01162(12) 0.00864(12) 0.00007(8) 0.00078(8) -0.00037(8)
P2 0.01685(19) 0.01272(17) 0.01122(17) -0.00113(13) 0.00163(13) -0.00046(13)
P3 0.01493(19) 0.01318(17) 0.01186(17) 0.00202(13) 0.00150(13) -0.00069(13)
P1 0.01326(18) 0.01565(18) 0.00990(17) 0.00065(13) -0.00050(13) 0.00024(13)
Si1 0.0124(2) 0.01147(18) 0.00978(19) 0.00016(13) 0.00009(14) -0.00025(13)
O1 0.0303(7) 0.0312(7) 0.0124(6) 0.0001(4) 0.0015(5) -0.0001(5)
C1 0.0131(7) 0.0133(7) 0.0142(7) 0.0001(5) 0.0021(5) -0.0019(5)
C2 0.0153(7) 0.0102(6) 0.0157(7) -0.0019(5) -0.0014(5) 0.0006(5)
C3 0.0198(8) 0.0165(7) 0.0222(8) -0.0034(6) 0.0030(6) 0.0021(6)
C4 0.0161(8) 0.0173(7) 0.0178(7) 0.0008(6) -0.0006(5) 0.0008(6)
C5 0.0109(7) 0.0141(7) 0.0145(7) 0.0016(5) -0.0010(5) 0.0010(5)
C6 0.0137(7) 0.0154(7) 0.0132(7) -0.0003(5) 0.0009(5) -0.0022(5)
C7 0.0160(8) 0.0195(7) 0.0142(7) 0.0029(6) -0.0011(5) 0.0019(6)
C8 0.0146(8) 0.0252(8) 0.0232(8) -0.0002(6) 0.0001(6) 0.0006(6)
C9 0.0118(7) 0.0163(7) 0.0134(7) 0.0013(5) 0.0007(5) 0.0013(5)
C10 0.0229(8) 0.0205(8) 0.0151(7) -0.0054(6) 0.0017(6) -0.0009(6)
C11 0.0216(9) 0.0234(8) 0.0282(9) 0.0046(7) -0.0051(6) -0.0014(6)
C12 0.0172(8) 0.0155(7) 0.0226(8) 0.0022(6) 0.0008(6) -0.0013(6)
C13 0.0198(8) 0.0164(7) 0.0287(8) 0.0019(6) -0.0012(6) -0.0043(6)
C14 0.0245(9) 0.0141(7) 0.0317(9) -0.0006(6) 0.0038(7) 0.0025(6)
C15 0.0178(8) 0.0234(8) 0.0208(8) 0.0034(6) -0.0003(6) -0.0040(6)
C16 0.0177(8) 0.0151(7) 0.0196(7) -0.0011(6) 0.0013(6) -0.0002(5)
C17 0.0213(8) 0.0271(8) 0.0133(7) 0.0041(6) -0.0024(6) -0.0014(6)
C18 0.0197(8) 0.0143(7) 0.0142(7) 0.0005(5) -0.0003(6) -0.0011(5)
C19 0.0156(7) 0.0176(7) 0.0145(7) 0.0002(6) 0.0007(5) 0.0013(6)
C20 0.0241(8) 0.0232(8) 0.0175(8) 0.0035(6) 0.0069(6) -0.0023(6)
C21 0.0162(8) 0.0234(8) 0.0165(7) 0.0043(6) 0.0042(6) 0.0003(6)
C22 0.0175(8) 0.0134(7) 0.0171(7) 0.0031(6) -0.0014(6) -0.0018(5)
C23 0.0221(8) 0.0139(7) 0.0201(8) -0.0017(6) 0.0004(6) -0.0017(6)
C24 0.0241(9) 0.0293(9) 0.0284(9) -0.0104(7) -0.0054(7) -0.0006(7)
C25 0.0156(8) 0.0165(7) 0.0236(8) 0.0040(6) 0.0027(6) -0.0025(6)
C26 0.0178(7) 0.0103(6) 0.0149(7) 0.0005(5) -0.0005(5) 0.0008(5)
C27 0.0341(10) 0.0205(8) 0.0335(10) 0.0018(7) -0.0067(7) 0.0002(7)
C28 0.0231(8) 0.0162(7) 0.0167(7) -0.0039(6) -0.0007(6) -0.0016(6)
C29 0.0330(9) 0.0246(8) 0.0146(7) -0.0056(6) 0.0009(6) 0.0008(7)
C30 0.0278(9) 0.0191(8) 0.0282(9) 0.0010(7) 0.0136(7) 0.0012(6)
C31 0.0182(8) 0.0134(7) 0.0166(7) 0.0004(5) 0.0041(6) 0.0028(5)
C32 0.0134(7) 0.0190(7) 0.0141(7) -0.0005(6) -0.0003(5) -0.0014(5)
C33 0.0211(8) 0.0192(7) 0.0199(8) 0.0043(6) -0.0019(6) -0.0006(6)
C34 0.0272(9) 0.0247(8) 0.0225(8) 0.0007(7) 0.0001(6) 0.0011(7)
C35 0.0172(8) 0.0170(7) 0.0173(7) 0.0014(6) 0.0047(6) -0.0018(6)
C36 0.0234(9) 0.0164(7) 0.0180(8) 0.0029(6) -0.0063(6) 0.0000(6)
C37 0.0271(9) 0.0276(9) 0.0275(9) 0.0047(7) 0.0014(7) -0.0040(7)
C38 0.0167(8) 0.0175(7) 0.0256(8) 0.0016(6) -0.0058(6) 0.0006(6)
C39 0.0186(8) 0.0183(7) 0.0134(7) -0.0008(6) -0.0004(5) -0.0007(6)
C40 0.0324(10) 0.0283(9) 0.0256(9) -0.0011(7) -0.0031(7) 0.0138(7)
C100 0.0138(8) 0.0141(7) 0.0182(8) 0.0001(5) 0.0011(6) -0.0007(5)
C41 0.0186(8) 0.0188(7) 0.0214(8) 0.0000(6) -0.0005(6) 0.0040(6)
C42 0.0170(8) 0.0342(9) 0.0278(9) 0.0094(7) 0.0005(6) 0.0069(7)

loop_
_atom_type_symbol
_atom_type_description
_atom_type_scat_dispersion_real
_atom_type_scat_dispersion_imag
_atom_type_scat_source
C C 0.0181 0.0091 'International Tables Vol C Tables 4.2.6.8 and 6.1.1.4'
H H 0.0000 0.0000 'International Tables Vol C Tables 4.2.6.8 and 6.1.1.4'
O O 0.0492 0.0322 'International Tables Vol C Tables 4.2.6.8 and 6.1.1.4'
Si Si 0.2541 0.3302 'International Tables Vol C Tables 4.2.6.8 and 6.1.1.4'
P P 0.2955 0.4335 'International Tables Vol C Tables 4.2.6.8 and 6.1.1.4'
Fe Fe -1.1336 3.1974 'International Tables Vol C Tables 4.2.6.8 and 6.1.1.4'

loop_
_geom_angle_atom_site_label_1
_geom_angle_atom_site_label_2
_geom_angle_atom_site_label_3
_geom_angle
C100 Fe1 P1 96.57(5)
C100 Fe1 P2 98.50(5)
P1 Fe1 P2 117.633(16)
C100 Fe1 P3 100.62(5)
P1 Fe1 P3 114.879(16)
P2 Fe1 P3 120.906(16)
C100 Fe1 Si1 178.04(5)
P1 Fe1 Si1 81.753(15)
P2 Fe1 Si1 81.437(14)
P3 Fe1 Si1 81.052(15)
C9 P2 C28 104.13(7)
C9 P2 C31 100.76(6)
C28 P2 C31 99.52(7)
C9 P2 Fe1 112.03(5)
C28 P2 Fe1 119.24(5)
C31 P2 Fe1 118.57(5)
C26 P3 C35 104.57(7)
C26 P3 C22 100.26(6)
C35 P3 C22 100.04(7)
C26 P3 Fe1 110.26(5)
C35 P3 Fe1 115.23(5)
C22 P3 Fe1 124.00(5)
C6 P1 C7 104.10(7)
C6 P1 C32 99.68(6)
C7 P1 C32 99.18(7)
C6 P1 Fe1 111.65(5)
C7 P1 Fe1 117.68(5)
C32 P1 Fe1 121.75(5)
C1 Si1 C2 108.75(6)
C1 Si1 C5 109.17(6)
C2 Si1 C5 108.76(6)
C1 Si1 Fe1 110.05(5)
C2 Si1 Fe1 109.69(5)
C5 Si1 Fe1 110.38(5)
C39 C1 C6 118.90(13)
C39 C1 Si1 125.77(11)
C6 C1 Si1 114.96(10)
C18 C2 C26 118.41(14)
C18 C2 Si1 126.53(12)
C26 C2 Si1 114.62(11)
C10 C3 C4 120.20(14)
C3 C4 C6 120.18(14)
C19 C5 C9 118.51(13)
C19 C5 Si1 126.51(11)
C9 C5 Si1 114.79(10)
C4 C6 C1 119.95(13)
C4 C6 P1 125.68(11)
C1 C6 P1 114.37(10)
C33 C7 C17 109.11(12)
C33 C7 P1 112.31(10)
C17 C7 P1 111.87(10)
C16 C9 C5 120.35(13)
C16 C9 P2 124.98(11)
C5 C9 P2 114.67(10)
C3 C10 C39 120.04(14)
C42 C11 C34 120.16(16)
C38 C12 C26 120.13(14)
C25 C16 C9 120.04(14)
C36 C18 C2 120.95(15)
C21 C19 C5 120.64(14)
C25 C21 C19 120.29(14)
C23 C22 C13 108.44(12)
C23 C22 P3 111.60(10)
C13 C22 P3 115.00(10)
C21 C25 C16 120.17(14)
C12 C26 C2 120.33(13)
C12 C26 P3 125.14(11)
C2 C26 P3 114.53(11)
C40 C27 C37 120.08(16)
C24 C28 C29 109.86(13)
C24 C28 P2 112.73(11)
C29 C28 P2 111.28(11)
C41 C31 C14 108.09(12)
C41 C31 P2 111.71(10)
C14 C31 P2 115.07(11)
C15 C32 C8 108.35(12)
C15 C32 P1 111.12(10)
C8 C32 P1 115.83(10)
C37 C34 C11 120.05(16)
C30 C35 C20 110.46(13)
C30 C35 P3 111.97(10)
C20 C35 P3 109.86(10)
C18 C36 C38 120.28(14)
C34 C37 C27 119.83(16)
C12 C38 C36 119.86(14)
C10 C39 C1 120.73(14)
C27 C40 C42 120.00(16)
O1 C100 Fe1 179.68(15)
C11 C42 C40 119.87(16)

loop_
_geom_bond_atom_site_label_1
_geom_bond_atom_site_label_2
_geom_bond_distance
Fe1 C100 1.7689(16)
Fe1 P1 2.2620(4)
Fe1 P2 2.2752(4)
Fe1 P3 2.2909(4)
Fe1 Si1 2.2942(4)
P2 C9 1.8443(14)
P2 C28 1.8693(15)
P2 C31 1.8860(15)
P3 C26 1.8429(14)
P3 C35 1.8697(15)
P3 C22 1.8829(15)
P1 C6 1.8552(14)
P1 C7 1.8743(15)
P1 C32 1.8925(15)
Si1 C1 1.8933(15)
Si1 C2 1.8987(15)
Si1 C5 1.8995(14)
O1 C100 1.169(2)
C1 C39 1.400(2)
C1 C6 1.412(2)
C2 C18 1.401(2)
C2 C26 1.412(2)
C3 C10 1.389(2)
C3 C4 1.393(2)
C4 C6 1.398(2)
C5 C19 1.404(2)
C5 C9 1.409(2)
C7 C33 1.531(2)
C7 C17 1.537(2)
C8 C32 1.537(2)
C9 C16 1.399(2)
C10 C39 1.392(2)
C11 C42 1.385(2)
C11 C34 1.386(2)
C12 C38 1.392(2)
C12 C26 1.398(2)
C13 C22 1.536(2)
C14 C31 1.533(2)
C15 C32 1.533(2)
C16 C25 1.390(2)
C18 C36 1.387(2)
C19 C21 1.392(2)
C20 C35 1.535(2)
C21 C25 1.386(2)
C22 C23 1.531(2)
C24 C28 1.525(2)
C27 C40 1.386(3)
C27 C37 1.389(3)
C28 C29 1.536(2)
C30 C35 1.528(2)
C31 C41 1.531(2)
C34 C37 1.386(2)
C36 C38 1.392(2)
C40 C42 1.388(3)
